data_7703396
loop_
_publ_author_name
'Wang, Yun-Juan'
'Wu, Dong-Fang'
'Gou, Jian'
'Duan, Yao-Yao'
'Li, Ling'
'Chen, Huan-Huan'
'Gao, Hong-Ling'
'Cui, Jian-Zhong'

_publ_section_title
;
 Modulation of the properties of dinuclear lanthanide complexes through
 utilizing different \b-diketonate co-ligands: near-infrared luminescence
 and magnetization dynamics.
;
_journal_issue 9
_journal_name_full 'Dalton transactions (Cambridge, England : 2003)'
_journal_page_first 2850
_journal_page_last 2861
_journal_paper_doi 10.1039/c9dt04093e
_journal_volume 49
_journal_year 2020
_chemical_formula_sum 'C58 H50 Er2 N8 O10'
_chemical_formula_weight 1353.58
_space_group_crystal_system orthorhombic
_space_group_IT_number 60
_space_group_name_Hall '-P 2n 2ab'
_space_group_name_H-M_alt 'P b c n'
_atom_sites_solution_hydrogens geom
_audit_creation_method SHELXL-2018/3
_audit_update_record
;
2019-07-11 deposited with the CCDC.	2020-01-29 downloaded from the CCDC.
;
_cell_angle_alpha 90
_cell_angle_beta 90
_cell_angle_gamma 90
_cell_formula_units_Z 4
_cell_length_a 22.064(4)
_cell_length_b 9.869(2)
_cell_length_c 24.538(5)
_cell_measurement_reflns_used 368
_cell_measurement_temperature 113(2)
_cell_measurement_theta_max 27.8784
_cell_measurement_theta_min 1.2409
_cell_volume 5343.1(18)
_computing_cell_refinement crystalclear
_computing_data_collection crystalclear
_computing_data_reduction crystalclear
_computing_molecular_graphics 'Bruker SHELXTL'
_computing_publication_material 'Bruker SHELXTL'
_computing_structure_refinement 'SHELXL-97 (Sheldrick, 1997)'
_computing_structure_solution 'SHELXS-97 (Sheldrick, 1990)'
_diffrn_ambient_temperature 113(2)
_diffrn_measured_fraction_theta_full 0.992
_diffrn_measured_fraction_theta_max 0.992
_diffrn_measurement_device_type 'rigaku saturn'
_diffrn_measurement_method '\w scans'
_diffrn_radiation_type MoK\a
_diffrn_radiation_wavelength 0.71073
_diffrn_reflns_av_R_equivalents 0.0923
_diffrn_reflns_av_unetI/netI 0.0560
_diffrn_reflns_Laue_measured_fraction_full 0.992
_diffrn_reflns_Laue_measured_fraction_max 0.992
_diffrn_reflns_limit_h_max 26
_diffrn_reflns_limit_h_min -26
_diffrn_reflns_limit_k_max 11
_diffrn_reflns_limit_k_min -11
_diffrn_reflns_limit_l_max 29
_diffrn_reflns_limit_l_min -29
_diffrn_reflns_number 48605
_diffrn_reflns_point_group_measured_fraction_full 0.992
_diffrn_reflns_point_group_measured_fraction_max 0.992
_diffrn_reflns_theta_full 25.017
_diffrn_reflns_theta_max 25.017
_diffrn_reflns_theta_min 1.660
_diffrn_standards_decay_% 0
_diffrn_standards_interval_count 0
_diffrn_standards_interval_time 0
_diffrn_standards_number 0
_exptl_absorpt_coefficient_mu 3.187
_exptl_absorpt_correction_T_max 1
_exptl_absorpt_correction_T_min 0.8696
_exptl_absorpt_correction_type multi-scan
_exptl_absorpt_process_details crystalclear
_exptl_crystal_colour orange-red
_exptl_crystal_density_diffrn 1.683
_exptl_crystal_description block
_exptl_crystal_F_000 2680
_exptl_crystal_size_max 0.200
_exptl_crystal_size_mid 0.180
_exptl_crystal_size_min 0.120
_refine_diff_density_max 1.859
_refine_diff_density_min -0.909
_refine_diff_density_rms 0.179
_refine_ls_extinction_coef 0.00010(7)
_refine_ls_extinction_expression Fc^*^=kFc[1+0.001xFc^2^\l^3^/sin(2\q)]^-1/4^
_refine_ls_extinction_method 'SHELXL-2018/3 (Sheldrick 2018)'
_refine_ls_goodness_of_fit_ref 1.090
_refine_ls_hydrogen_treatment constr
_refine_ls_matrix_type full
_refine_ls_number_parameters 355
_refine_ls_number_reflns 4681
_refine_ls_number_restraints 0
_refine_ls_restrained_S_all 1.090
_refine_ls_R_factor_all 0.0610
_refine_ls_R_factor_gt 0.0412
_refine_ls_shift/su_max 0.002
_refine_ls_shift/su_mean 0.000
_refine_ls_structure_factor_coef Fsqd
_refine_ls_weighting_details 'w=1/[\s^2^(Fo^2^)+(0.0423P)^2^+3.0439P] where P=(Fo^2^+2Fc^2^)/3'
_refine_ls_weighting_scheme calc
_refine_ls_wR_factor_gt 0.0897
_refine_ls_wR_factor_ref 0.0979
_reflns_Friedel_coverage 0.000
_reflns_number_gt 3650
_reflns_number_total 4681
_reflns_threshold_expression 'I > 2\s(I)'
_cod_data_source_file c9dt04093e2.cif
_cod_data_source_block R20180914C1
_cod_depositor_comments
;
The following automatic conversions were performed:

data item '_exptl_absorpt_correction_type' value 'MULTI-SCAN' was
changed to 'multi-scan' in accordance with the
/home/data/users/saulius/crontab/automatic-downloads/rss-feeds/RSC/lib/dictionaries/cif_core.dic
dictionary named 'cif_core.dic' version 2.4.2 last updated on
2011-04-26.

Automatic conversion script
Id: cif_fix_values 7556 2019-12-06 15:28:31Z antanas 

 Adding full bibliography for 7703389--7703398.cif.
;
_cod_original_cell_volume 5343.4(19)
_cod_database_code 7703396
_shelx_shelxl_version_number 2018/3
_shelx_space_group_comment
;
The symmetry employed for this shelxl refinement is uniquely defined
by the following loop, which should always be used as a source of
symmetry information in preference to the above space-group names.
They are only intended as comments.
;
_shelx_estimated_absorpt_t_min 0.568
_shelx_estimated_absorpt_t_max 0.701

loop_
_space_group_symop_operation_xyz
'x, y, z'
'-x+1/2, -y+1/2, z+1/2'
'-x, y, -z+1/2'
'x+1/2, -y+1/2, -z'
'-x, -y, -z'
'x-1/2, y-1/2, -z-1/2'
'x, -y, z-1/2'
'-x-1/2, y-1/2, z'

loop_
_atom_site_label
_atom_site_type_symbol
_atom_site_fract_x
_atom_site_fract_y
_atom_site_fract_z
_atom_site_U_iso_or_equiv
_atom_site_adp_type
_atom_site_occupancy
_atom_site_site_symmetry_order
_atom_site_calc_flag
_atom_site_refinement_flags_posn
_atom_site_refinement_flags_adp
Er1 Er 0.97981(2) 0.63001(2) 0.55840(2) 0.02232(12) Uani 1 1 d . .
O1 O 0.99496(17) 0.5949(4) 0.46368(15) 0.0227(9) Uani 1 1 d . .
O2 O 1.00455(19) 0.8112(4) 0.60552(16) 0.0314(10) Uani 1 1 d . .
O3 O 0.90697(18) 0.6415(4) 0.62569(16) 0.0333(10) Uani 1 1 d . .
O4 O 0.88779(16) 0.5583(4) 0.52191(16) 0.0269(9) Uani 1 1 d . .
O5 O 1.08427(18) 0.6536(4) 0.54402(17) 0.0344(10) Uani 1 1 d . .
H5 H 1.099299 0.594335 0.516679 0.041 Uiso 1 1 calc R U
N1 N 0.9718(2) 0.5044(5) 0.36448(19) 0.0265(11) Uani 1 1 d . .
N2 N 0.9110(3) 0.6616(5) 0.2872(2) 0.0431(14) Uani 1 1 d . .
N3 N 0.9435(2) 0.7950(4) 0.44589(18) 0.0227(10) Uani 1 1 d . .
N4 N 0.9530(2) 0.8187(5) 0.50195(18) 0.0243(11) Uani 1 1 d . .
C1 C 0.9570(3) 0.4545(7) 0.3154(2) 0.0374(16) Uani 1 1 d . .
H1 H 0.967652 0.363892 0.306577 0.045 Uiso 1 1 calc R U
C2 C 0.9265(3) 0.5321(7) 0.2776(3) 0.0464(18) Uani 1 1 d . .
H2 H 0.916143 0.492648 0.243589 0.056 Uiso 1 1 calc R U
C3 C 0.9258(3) 0.7091(6) 0.3358(2) 0.0329(15) Uani 1 1 d . .
H3 H 0.915963 0.800483 0.344188 0.039 Uiso 1 1 calc R U
C4 C 0.9549(2) 0.6324(5) 0.3751(2) 0.0237(12) Uani 1 1 d . .
C5 C 0.9661(2) 0.6798(6) 0.4317(2) 0.0220(12) Uani 1 1 d . .
C6 C 0.9374(3) 0.9389(6) 0.5168(2) 0.0266(13) Uani 1 1 d . .
H6 H 0.923005 0.999155 0.489510 0.032 Uiso 1 1 calc R U
C7 C 0.9403(3) 0.9889(6) 0.5728(2) 0.0288(13) Uani 1 1 d . .
C8 C 0.9745(3) 0.9228(6) 0.6142(3) 0.0283(14) Uani 1 1 d . .
C9 C 0.9752(3) 0.9884(6) 0.6655(3) 0.0351(15) Uani 1 1 d . .
H9 H 0.998913 0.950648 0.694015 0.042 Uiso 1 1 calc R U
C10 C 0.9430(3) 1.1044(6) 0.6754(3) 0.0376(15) Uani 1 1 d . .
H10 H 0.943845 1.142486 0.710957 0.045 Uiso 1 1 calc R U
C11 C 0.9089(3) 1.1685(6) 0.6350(3) 0.0331(14) Uani 1 1 d . .
C12 C 0.9093(3) 1.1098(6) 0.5841(3) 0.0315(14) Uani 1 1 d . .
H12 H 0.887671 1.152949 0.555435 0.038 Uiso 1 1 calc R U
C13 C 0.8745(3) 1.2984(6) 0.6456(3) 0.0439(18) Uani 1 1 d . .
H13A H 0.903206 1.373619 0.649167 0.066 Uiso 1 1 calc R U
H13B H 0.851086 1.289447 0.679350 0.066 Uiso 1 1 calc R U
H13C H 0.846888 1.316309 0.615143 0.066 Uiso 1 1 calc R U
C14 C 0.8553(4) 0.7580(7) 0.7186(3) 0.0497(19) Uani 1 1 d . .
H14 H 0.892791 0.795621 0.707017 0.060 Uiso 1 1 calc R U
C15 C 0.8339(5) 0.7872(8) 0.7704(3) 0.065(2) Uani 1 1 d . .
H15 H 0.855793 0.844994 0.794292 0.077 Uiso 1 1 calc R U
C16 C 0.7794(4) 0.7291(9) 0.7863(3) 0.069(3) Uani 1 1 d . .
H16 H 0.763940 0.747935 0.821578 0.083 Uiso 1 1 calc R U
C17 C 0.7472(4) 0.6451(9) 0.7522(3) 0.071(3) Uani 1 1 d . .
H17 H 0.710296 0.605732 0.764167 0.085 Uiso 1 1 calc R U
C18 C 0.7686(3) 0.6185(8) 0.7010(3) 0.055(2) Uani 1 1 d . .
H18 H 0.746159 0.561128 0.677338 0.066 Uiso 1 1 calc R U
C19 C 0.8231(3) 0.6748(6) 0.6832(3) 0.0387(16) Uani 1 1 d . .
C20 C 0.8502(3) 0.6431(6) 0.6282(2) 0.0312(14) Uani 1 1 d . .
C21 C 0.8108(3) 0.6145(6) 0.5847(2) 0.0325(14) Uani 1 1 d . .
H21 H 0.768399 0.624625 0.589979 0.039 Uiso 1 1 calc R U
C22 C 0.8319(3) 0.5717(6) 0.5342(3) 0.0283(14) Uani 1 1 d . .
C23 C 0.7884(3) 0.5322(6) 0.4908(3) 0.0300(14) Uani 1 1 d . .
C24 C 0.7362(3) 0.4548(6) 0.5025(3) 0.0459(19) Uani 1 1 d . .
H24 H 0.726201 0.432308 0.539019 0.055 Uiso 1 1 calc R U
C25 C 0.7001(3) 0.4124(8) 0.4604(4) 0.057(2) Uani 1 1 d . .
H25 H 0.665845 0.357200 0.468062 0.069 Uiso 1 1 calc R U
C26 C 0.7118(3) 0.4469(8) 0.4088(4) 0.064(3) Uani 1 1 d . .
H26 H 0.685321 0.417423 0.380663 0.076 Uiso 1 1 calc R U
C27 C 0.7629(3) 0.5263(7) 0.3953(3) 0.0494(19) Uani 1 1 d . .
H27 H 0.770860 0.551293 0.358578 0.059 Uiso 1 1 calc R U
C28 C 0.8010(3) 0.5666(6) 0.4370(3) 0.0349(15) Uani 1 1 d . .
H28 H 0.836153 0.618342 0.428848 0.042 Uiso 1 1 calc R U
C29 C 1.1308(3) 0.7381(6) 0.5674(3) 0.0385(16) Uani 1 1 d . .
H29A H 1.112685 0.822225 0.580965 0.058 Uiso 1 1 calc R U
H29B H 1.161183 0.759490 0.539552 0.058 Uiso 1 1 calc R U
H29C H 1.150310 0.689950 0.597652 0.058 Uiso 1 1 calc R U

loop_
_atom_site_aniso_label
_atom_site_aniso_U_11
_atom_site_aniso_U_22
_atom_site_aniso_U_33
_atom_site_aniso_U_23
_atom_site_aniso_U_13
_atom_site_aniso_U_12
Er1 0.02369(18) 0.02328(19) 0.02000(17) -0.00165(11) -0.00233(10) 0.00251(10)
O1 0.028(2) 0.023(2) 0.0164(19) 0.0001(17) -0.0003(16) 0.0025(17)
O2 0.039(2) 0.025(2) 0.029(2) -0.0068(19) -0.0109(19) 0.0075(19)
O3 0.032(3) 0.038(3) 0.030(2) -0.004(2) 0.0038(19) 0.0056(19)
O4 0.021(2) 0.031(2) 0.028(2) 0.0002(18) 0.0020(18) 0.0032(16)
O5 0.030(2) 0.038(3) 0.035(2) -0.017(2) -0.0093(19) 0.0036(19)
N1 0.029(3) 0.026(3) 0.024(3) -0.003(2) -0.001(2) -0.001(2)
N2 0.057(4) 0.038(3) 0.035(3) 0.003(3) -0.014(3) 0.001(3)
N3 0.025(3) 0.018(2) 0.025(2) 0.000(2) 0.001(2) 0.000(2)
N4 0.027(3) 0.027(3) 0.019(2) 0.001(2) 0.000(2) 0.003(2)
C1 0.048(4) 0.033(4) 0.031(4) -0.003(3) -0.009(3) 0.001(3)
C2 0.066(5) 0.044(4) 0.029(4) -0.008(3) -0.018(3) -0.002(4)
C3 0.042(4) 0.033(4) 0.024(3) 0.001(3) -0.006(3) 0.001(3)
C4 0.024(3) 0.024(3) 0.023(3) 0.001(2) -0.003(2) -0.001(2)
C5 0.023(3) 0.024(3) 0.019(3) 0.003(2) 0.001(2) 0.000(2)
C6 0.023(3) 0.027(3) 0.030(3) 0.004(3) -0.009(3) 0.001(2)
C7 0.031(3) 0.027(3) 0.028(3) -0.004(3) 0.001(3) -0.002(3)
C8 0.029(3) 0.022(3) 0.035(3) -0.002(3) -0.002(3) 0.001(2)
C9 0.049(4) 0.023(3) 0.033(4) -0.003(3) -0.009(3) 0.001(3)
C10 0.047(4) 0.037(4) 0.029(3) -0.012(3) 0.006(3) -0.003(3)
C11 0.039(4) 0.028(3) 0.033(3) 0.000(3) -0.002(3) 0.002(3)
C12 0.034(4) 0.029(3) 0.031(3) -0.001(3) -0.006(3) 0.000(3)
C13 0.056(5) 0.030(4) 0.045(4) -0.010(3) 0.007(4) 0.007(3)
C14 0.078(6) 0.035(4) 0.036(4) 0.001(3) 0.018(4) 0.006(4)
C15 0.105(7) 0.053(5) 0.036(4) -0.007(4) 0.016(5) 0.004(5)
C16 0.104(8) 0.063(6) 0.040(5) 0.003(4) 0.034(5) 0.032(5)
C17 0.076(6) 0.083(7) 0.053(5) 0.002(5) 0.027(5) 0.004(5)
C18 0.052(5) 0.070(6) 0.044(4) 0.004(4) 0.018(4) 0.007(4)
C19 0.049(4) 0.040(4) 0.027(3) 0.005(3) 0.006(3) 0.018(3)
C20 0.039(4) 0.026(3) 0.028(3) 0.001(3) 0.006(3) 0.007(3)
C21 0.025(3) 0.037(4) 0.036(3) 0.001(3) 0.003(3) 0.006(3)
C22 0.021(3) 0.028(3) 0.036(3) 0.007(3) -0.005(3) 0.001(2)
C23 0.022(3) 0.026(3) 0.042(4) 0.001(3) 0.002(3) 0.005(3)
C24 0.025(3) 0.034(4) 0.079(6) -0.012(4) 0.014(4) -0.005(3)
C25 0.023(4) 0.052(5) 0.097(7) -0.035(5) 0.007(4) -0.004(3)
C26 0.033(4) 0.056(5) 0.101(7) -0.043(5) -0.033(5) 0.015(4)
C27 0.053(5) 0.047(4) 0.048(5) -0.008(4) -0.019(4) 0.012(4)
C28 0.032(4) 0.032(4) 0.041(4) 0.003(3) -0.011(3) 0.003(3)
C29 0.028(4) 0.039(4) 0.049(4) -0.010(3) -0.005(3) -0.005(3)

loop_
_atom_type_symbol
_atom_type_description
_atom_type_scat_dispersion_real
_atom_type_scat_dispersion_imag
_atom_type_scat_source
C C 0.0033 0.0016 'International Tables Vol C Tables 4.2.6.8 and 6.1.1.4'
H H 0.0000 0.0000 'International Tables Vol C Tables 4.2.6.8 and 6.1.1.4'
N N 0.0061 0.0033 'International Tables Vol C Tables 4.2.6.8 and 6.1.1.4'
O O 0.0106 0.0060 'International Tables Vol C Tables 4.2.6.8 and 6.1.1.4'
Er Er -0.2586 4.9576 'International Tables Vol C Tables 4.2.6.8 and 6.1.1.4'

loop_
_geom_angle_atom_site_label_1
_geom_angle_atom_site_label_2
_geom_angle_atom_site_label_3
_geom_angle
_geom_angle_site_symmetry_1
_geom_angle_site_symmetry_3
O2 Er1 O3 75.90(15) . .
O2 Er1 O4 131.75(14) . .
O3 Er1 O4 71.51(14) . .
O2 Er1 O5 75.76(15) . .
O3 Er1 O5 142.00(14) . .
O4 Er1 O5 146.08(13) . .
O2 Er1 O1 146.12(14) . 5_766
O3 Er1 O1 112.11(13) . 5_766
O4 Er1 O1 80.26(13) . 5_766
O5 Er1 O1 80.00(13) . 5_766
O2 Er1 O1 126.79(14) . .
O3 Er1 O1 143.72(14) . .
O4 Er1 O1 72.66(13) . .
O5 Er1 O1 74.25(13) . .
O1 Er1 O1 66.61(15) 5_766 .
O2 Er1 N4 74.51(15) . .
O3 Er1 N4 101.76(15) . .
O4 Er1 N4 78.41(15) . .
O5 Er1 N4 94.49(15) . .
O1 Er1 N4 131.23(14) 5_766 .
O1 Er1 N4 65.29(14) . .
O2 Er1 N1 85.91(14) . 5_766
O3 Er1 N1 77.61(15) . 5_766
O4 Er1 N1 119.52(14) . 5_766
O5 Er1 N1 75.61(14) . 5_766
O1 Er1 N1 65.18(14) 5_766 5_766
O1 Er1 N1 126.36(14) . 5_766
N4 Er1 N1 159.82(15) . 5_766
O2 Er1 Er1 148.69(11) . 5_766
O3 Er1 Er1 135.13(10) . 5_766
O4 Er1 Er1 73.75(9) . 5_766
O5 Er1 Er1 74.54(9) . 5_766
O1 Er1 Er1 33.48(9) 5_766 5_766
O1 Er1 Er1 33.13(9) . 5_766
N4 Er1 Er1 98.12(11) . 5_766
N1 Er1 Er1 96.11(11) 5_766 5_766
C5 O1 Er1 125.4(3) . 5_766
C5 O1 Er1 115.1(3) . .
Er1 O1 Er1 113.38(15) 5_766 .
C8 O2 Er1 130.3(4) . .
C20 O3 Er1 137.0(4) . .
C22 O4 Er1 136.0(4) . .
C29 O5 Er1 134.3(4) . .
C29 O5 H5 112.9 . .
Er1 O5 H5 112.9 . .
C1 N1 C4 116.8(5) . .
C1 N1 Er1 125.3(4) . 5_766
C4 N1 Er1 117.6(4) . 5_766
C3 N2 C2 115.6(5) . .
C5 N3 N4 110.6(4) . .
C6 N4 N3 112.9(4) . .
C6 N4 Er1 128.2(4) . .
N3 N4 Er1 118.1(3) . .
N1 C1 C2 121.3(6) . .
N1 C1 H1 119.4 . .
C2 C1 H1 119.4 . .
N2 C2 C1 122.4(6) . .
N2 C2 H2 118.8 . .
C1 C2 H2 118.8 . .
N2 C3 C4 123.3(6) . .
N2 C3 H3 118.4 . .
C4 C3 H3 118.4 . .
N1 C4 C3 120.6(5) . .
N1 C4 C5 115.5(5) . .
C3 C4 C5 123.7(5) . .
N3 C5 O1 126.0(5) . .
N3 C5 C4 117.8(5) . .
O1 C5 C4 116.0(5) . .
N4 C6 C7 124.4(5) . .
N4 C6 H6 117.8 . .
C7 C6 H6 117.8 . .
C12 C7 C8 120.5(5) . .
C12 C7 C6 116.8(5) . .
C8 C7 C6 122.7(5) . .
O2 C8 C9 121.8(5) . .
O2 C8 C7 122.7(5) . .
C9 C8 C7 115.5(5) . .
C10 C9 C8 122.3(6) . .
C10 C9 H9 118.8 . .
C8 C9 H9 118.8 . .
C9 C10 C11 122.2(6) . .
C9 C10 H10 118.9 . .
C11 C10 H10 118.9 . .
C12 C11 C10 116.7(5) . .
C12 C11 C13 121.1(6) . .
C10 C11 C13 122.2(6) . .
C11 C12 C7 122.7(6) . .
C11 C12 H12 118.7 . .
C7 C12 H12 118.7 . .
C11 C13 H13A 109.5 . .
C11 C13 H13B 109.5 . .
H13A C13 H13B 109.5 . .
C11 C13 H13C 109.5 . .
H13A C13 H13C 109.5 . .
H13B C13 H13C 109.5 . .
C15 C14 C19 121.4(8) . .
C15 C14 H14 119.3 . .
C19 C14 H14 119.3 . .
C16 C15 C14 117.8(8) . .
C16 C15 H15 121.1 . .
C14 C15 H15 121.1 . .
C17 C16 C15 121.7(7) . .
C17 C16 H16 119.1 . .
C15 C16 H16 119.1 . .
C18 C17 C16 119.8(8) . .
C18 C17 H17 120.1 . .
C16 C17 H17 120.1 . .
C17 C18 C19 120.6(8) . .
C17 C18 H18 119.7 . .
C19 C18 H18 119.7 . .
C14 C19 C18 118.7(6) . .
C14 C19 C20 118.6(6) . .
C18 C19 C20 122.6(6) . .
O3 C20 C21 125.3(5) . .
O3 C20 C19 116.3(6) . .
C21 C20 C19 118.5(6) . .
C22 C21 C20 122.1(5) . .
C22 C21 H21 118.9 . .
C20 C21 H21 118.9 . .
O4 C22 C21 124.5(5) . .
O4 C22 C23 115.4(5) . .
C21 C22 C23 120.1(5) . .
C28 C23 C24 119.2(6) . .
C28 C23 C22 119.1(5) . .
C24 C23 C22 121.7(6) . .
C25 C24 C23 119.2(7) . .
C25 C24 H24 120.4 . .
C23 C24 H24 120.4 . .
C26 C25 C24 121.6(7) . .
C26 C25 H25 119.2 . .
C24 C25 H25 119.2 . .
C25 C26 C27 121.2(7) . .
C25 C26 H26 119.4 . .
C27 C26 H26 119.4 . .
C28 C27 C26 118.1(7) . .
C28 C27 H27 121.0 . .
C26 C27 H27 121.0 . .
C27 C28 C23 120.7(6) . .
C27 C28 H28 119.6 . .
C23 C28 H28 119.6 . .
O5 C29 H29A 109.5 . .
O5 C29 H29B 109.5 . .
H29A C29 H29B 109.5 . .
O5 C29 H29C 109.5 . .
H29A C29 H29C 109.5 . .
H29B C29 H29C 109.5 . .

loop_
_geom_bond_atom_site_label_1
_geom_bond_atom_site_label_2
_geom_bond_distance
_geom_bond_site_symmetry_2
Er1 O2 2.198(4) .
Er1 O3 2.307(4) .
Er1 O4 2.329(4) .
Er1 O5 2.343(4) .
Er1 O1 2.351(4) 5_766
Er1 O1 2.373(4) .
Er1 N4 2.395(5) .
Er1 N1 2.545(5) 5_766
Er1 Er1 3.9487(7) 5_766
O1 C5 1.313(7) .
O2 C8 1.303(7) .
O3 C20 1.255(7) .
O4 C22 1.276(7) .
O5 C29 1.443(7) .
O5 H5 0.9500 .
N1 C1 1.341(7) .
N1 C4 1.342(7) .
N2 C3 1.322(7) .
N2 C2 1.344(8) .
N3 C5 1.289(7) .
N3 N4 1.411(6) .
N4 C6 1.289(7) .
C1 C2 1.378(9) .
C1 H1 0.9500 .
C2 H2 0.9500 .
C3 C4 1.384(8) .
C3 H3 0.9500 .
C4 C5 1.486(7) .
C6 C7 1.461(8) .
C6 H6 0.9500 .
C7 C12 1.404(8) .
C7 C8 1.424(8) .
C8 C9 1.415(8) .
C9 C10 1.370(8) .
C9 H9 0.9500 .
C10 C11 1.397(9) .
C10 H10 0.9500 .
C11 C12 1.377(8) .
C11 C13 1.512(8) .
C12 H12 0.9500 .
C13 H13A 0.9800 .
C13 H13B 0.9800 .
C13 H13C 0.9800 .
C14 C15 1.388(9) .
C14 C19 1.390(9) .
C14 H14 0.9500 .
C15 C16 1.386(11) .
C15 H15 0.9500 .
C16 C17 1.375(11) .
C16 H16 0.9500 .
C17 C18 1.367(10) .
C17 H17 0.9500 .
C18 C19 1.395(10) .
C18 H18 0.9500 .
C19 C20 1.507(8) .
C20 C21 1.405(8) .
C21 C22 1.390(8) .
C21 H21 0.9500 .
C22 C23 1.485(8) .
C23 C28 1.391(8) .
C23 C24 1.412(8) .
C24 C25 1.369(10) .
C24 H24 0.9500 .
C25 C26 1.337(12) .
C25 H25 0.9500 .
C26 C27 1.412(11) .
C26 H26 0.9500 .
C27 C28 1.384(9) .
C27 H27 0.9500 .
C28 H28 0.9500 .
C29 H29A 0.9800 .
C29 H29B 0.9800 .
C29 H29C 0.9800 .

loop_
_geom_hbond_atom_site_label_D
_geom_hbond_atom_site_label_H
_geom_hbond_atom_site_label_A
_geom_hbond_distance_DH
_geom_hbond_distance_HA
_geom_hbond_distance_DA
_geom_hbond_angle_DHA
_geom_hbond_site_symmetry_A
_geom_hbond_publ_flag
O5 H5 O4 0.95 1.80 2.715(5) 160.3 5_766 yes
C29 H29A O2 0.98 2.46 3.027(8) 116.2 . yes

loop_
_geom_torsion_atom_site_label_1
_geom_torsion_atom_site_label_2
_geom_torsion_atom_site_label_3
_geom_torsion_atom_site_label_4
_geom_torsion
_geom_torsion_site_symmetry_1
C5 N3 N4 C6 172.6(5) .
C5 N3 N4 Er1 -16.6(6) .
C4 N1 C1 C2 0.9(9) .
Er1 N1 C1 C2 174.7(5) 5_766
C3 N2 C2 C1 -1.3(10) .
N1 C1 C2 N2 1.1(11) .
C2 N2 C3 C4 -0.5(10) .
C1 N1 C4 C3 -2.6(8) .
Er1 N1 C4 C3 -177.0(4) 5_766
C1 N1 C4 C5 173.7(5) .
Er1 N1 C4 C5 -0.7(6) 5_766
N2 C3 C4 N1 2.6(9) .
N2 C3 C4 C5 -173.4(6) .
N4 N3 C5 O1 -0.9(8) .
N4 N3 C5 C4 174.2(5) .
Er1 O1 C5 N3 168.2(4) 5_766
Er1 O1 C5 N3 17.7(7) .
Er1 O1 C5 C4 -6.9(7) 5_766
Er1 O1 C5 C4 -157.5(4) .
N1 C4 C5 N3 -171.0(5) .
C3 C4 C5 N3 5.1(8) .
N1 C4 C5 O1 4.6(7) .
C3 C4 C5 O1 -179.3(5) .
N3 N4 C6 C7 177.7(5) .
Er1 N4 C6 C7 8.1(8) .
N4 C6 C7 C12 -166.1(6) .
N4 C6 C7 C8 16.2(9) .
Er1 O2 C8 C9 140.8(5) .
Er1 O2 C8 C7 -41.2(8) .
C12 C7 C8 O2 -179.2(6) .
C6 C7 C8 O2 -1.5(9) .
C12 C7 C8 C9 -1.0(9) .
C6 C7 C8 C9 176.6(5) .
O2 C8 C9 C10 -178.9(6) .
C7 C8 C9 C10 2.9(9) .
C8 C9 C10 C11 -2.3(10) .
C9 C10 C11 C12 -0.3(10) .
C9 C10 C11 C13 -178.5(6) .
C10 C11 C12 C7 2.2(10) .
C13 C11 C12 C7 -179.6(6) .
C8 C7 C12 C11 -1.5(9) .
C6 C7 C12 C11 -179.4(6) .
C19 C14 C15 C16 0.8(12) .
C14 C15 C16 C17 0.1(13) .
C15 C16 C17 C18 -0.8(13) .
C16 C17 C18 C19 0.6(12) .
C15 C14 C19 C18 -1.0(11) .
C15 C14 C19 C20 -177.7(6) .
C17 C18 C19 C14 0.3(11) .
C17 C18 C19 C20 176.9(7) .
Er1 O3 C20 C21 11.4(9) .
Er1 O3 C20 C19 -170.4(4) .
C14 C19 C20 O3 29.7(8) .
C18 C19 C20 O3 -146.9(6) .
C14 C19 C20 C21 -152.0(6) .
C18 C19 C20 C21 31.4(9) .
O3 C20 C21 C22 4.4(10) .
C19 C20 C21 C22 -173.8(5) .
Er1 O4 C22 C21 -16.0(9) .
Er1 O4 C22 C23 166.7(4) .
C20 C21 C22 O4 -2.1(9) .
C20 C21 C22 C23 175.1(5) .
O4 C22 C23 C28 -40.6(8) .
C21 C22 C23 C28 142.0(6) .
O4 C22 C23 C24 136.2(6) .
C21 C22 C23 C24 -41.3(8) .
C28 C23 C24 C25 1.7(9) .
C22 C23 C24 C25 -175.0(6) .
C23 C24 C25 C26 -2.5(11) .
C24 C25 C26 C27 1.4(12) .
C25 C26 C27 C28 0.6(11) .
C26 C27 C28 C23 -1.4(10) .
C24 C23 C28 C27 0.3(9) .
C22 C23 C28 C27 177.1(6) .
